data_7245924
loop_
_publ_author_name
'Zhang, Zhen-Wei'
'Hu, Hui'
'Wang, Ming-Zhen'
'Zhang, Qing'
'Zhou, Wen-Feng'
'Zhang, Yan-Kai'
'Yang, Xin-Yi'
'Liu, Xue-Ying'
'Zhang, Yong-Zheng'
'Geng, Longlong'
'Liu, Zhong-Min'
'Zhang, Da-Shuai'
'Zhuang, Shujuan'
'Wei, Rong-Min'
'Zhang, Xiuling'

_publ_section_title
;
 Acid-directed synthesis of three Cd-based metal--organic frameworks with
 luminescence and catalytic CO2 transformation properties
;
_journal_name_full CrystEngComm
_journal_paper_doi 10.1039/D2CE01327D
_journal_year 2022
_chemical_formula_moiety '0.25(C92 H64 Cd4 N28 O20)'
_chemical_formula_sum 'C23 H16 Cd N7 O5'
_chemical_formula_weight 582.83
_space_group_crystal_system monoclinic
_space_group_IT_number 12
_space_group_name_Hall '-I 2y'
_space_group_name_H-M_alt 'I 1 2/m 1'
_atom_sites_solution_hydrogens geom
_atom_sites_solution_primary iterative
_audit_creation_date 2022-08-14
_audit_creation_method
;
Olex2 1.2
(compiled 2018.05.29 svn.r3508 for OlexSys, GUI svn.r5506)
;
_audit_update_record
;
2022-08-19 deposited with the CCDC.	2022-11-18 downloaded from the CCDC.
;
_cell_angle_alpha 90
_cell_angle_beta 104.107(4)
_cell_angle_gamma 90
_cell_formula_units_Z 4
_cell_length_a 12.7245(14)
_cell_length_b 13.5981(19)
_cell_length_c 19.076(3)
_cell_measurement_reflns_used 2975
_cell_measurement_temperature 296(2)
_cell_measurement_theta_max 26.26
_cell_measurement_theta_min 2.84
_cell_volume 3201.2(8)
_computing_cell_refinement 'SAINT V8.40B (?, 2016)'
_computing_data_reduction 'SAINT V8.40B (?, 2016)'
_computing_molecular_graphics 'Olex2 (Dolomanov et al., 2009)'
_computing_publication_material 'Olex2 (Dolomanov et al., 2009)'
_computing_structure_refinement 'ShelXL (Sheldrick, 2015)'
_computing_structure_solution 'olex2.solve (Bourhis et al., 2015)'
_diffrn_ambient_temperature 296.15
_diffrn_measured_fraction_theta_full 0.974
_diffrn_measured_fraction_theta_max 0.972
_diffrn_measurement_device_type 'CCD area detector'
_diffrn_measurement_method 'phi and omega scans'
_diffrn_radiation_monochromator graphite
_diffrn_radiation_type MoK\a
_diffrn_radiation_wavelength 0.71073
_diffrn_reflns_av_R_equivalents 0.0697
_diffrn_reflns_av_unetI/netI 0.0870
_diffrn_reflns_Laue_measured_fraction_full 0.974
_diffrn_reflns_Laue_measured_fraction_max 0.972
_diffrn_reflns_limit_h_max 16
_diffrn_reflns_limit_h_min -15
_diffrn_reflns_limit_k_max 17
_diffrn_reflns_limit_k_min -17
_diffrn_reflns_limit_l_max 24
_diffrn_reflns_limit_l_min -12
_diffrn_reflns_number 9419
_diffrn_reflns_point_group_measured_fraction_full 0.974
_diffrn_reflns_point_group_measured_fraction_max 0.972
_diffrn_reflns_theta_full 25.242
_diffrn_reflns_theta_max 27.589
_diffrn_reflns_theta_min 2.196
_exptl_absorpt_coefficient_mu 0.719
_exptl_absorpt_correction_T_max 0.7456
_exptl_absorpt_correction_T_min 0.4620
_exptl_absorpt_correction_type none
_exptl_absorpt_process_details
;
SADABS-2016/2 (Bruker,2016/2) was used for absorption correction.
wR2(int) was 0.1661 before and 0.0812 after correction.
The Ratio of minimum to maximum transmission is 0.6196.
The \l/2 correction factor is Not present.
;
_exptl_crystal_colour yellowish
_exptl_crystal_colour_modifier yellowish
_exptl_crystal_density_diffrn 1.209
_exptl_crystal_description block
_exptl_crystal_F_000 1164
_exptl_crystal_size_max 0.21
_exptl_crystal_size_mid 0.2
_exptl_crystal_size_min 0.18
_refine_diff_density_max 1.321
_refine_diff_density_min -1.177
_refine_diff_density_rms 0.128
_refine_ls_extinction_method none
_refine_ls_goodness_of_fit_ref 1.005
_refine_ls_hydrogen_treatment constr
_refine_ls_matrix_type full
_refine_ls_number_parameters 186
_refine_ls_number_reflns 3775
_refine_ls_number_restraints 1
_refine_ls_restrained_S_all 1.005
_refine_ls_R_factor_all 0.0976
_refine_ls_R_factor_gt 0.0759
_refine_ls_shift/su_max 0.001
_refine_ls_shift/su_mean 0.000
_refine_ls_structure_factor_coef Fsqd
_refine_ls_weighting_details 'w=1/[\s^2^(Fo^2^)+(0.1270P)^2^] where P=(Fo^2^+2Fc^2^)/3'
_refine_ls_weighting_scheme calc
_refine_ls_wR_factor_gt 0.1927
_refine_ls_wR_factor_ref 0.2115
_reflns_Friedel_coverage 0.000
_reflns_number_gt 2714
_reflns_number_total 3775
_reflns_threshold_expression 'I > 2\s(I)'
_cod_data_source_file d2ce01327d2.cif
_cod_data_source_block 1
_cod_database_code 7245924
_shelx_shelxl_version_number 2014/7
_shelx_space_group_comment
;
The symmetry employed for this shelxl refinement is uniquely defined
by the following loop, which should always be used as a source of
symmetry information in preference to the above space-group names.
They are only intended as comments.
;
_shelx_estimated_absorpt_t_max 0.881
_shelx_estimated_absorpt_t_min 0.864
_olex2_refinement_description
;
1. Fixed Uiso
 At 1.2 times of:
  All C(H) groups
2. Rigid bond restraints
 C11, N3
 with sigma for 1-2 distances of 0.001 and sigma for 1-3 distances of 0.001
3. Others
 Fixed Sof: C7(0.5) H7(0.5) C8(0.5) H8(0.5) C11(0.5) H11(0.5) C16(0.5)
 H16(0.5) C17(0.5) H17(0.5) C9(0.5) H9(0.5)
4.a Aromatic/amide H refined with riding coordinates:
 C2(H2), C3(H3), C6(H6), C7(H7), C8(H8), C10(H10), C11(H11), C12(H12),
 C14(H14), C16(H16), C17(H17), C9(H9)
;
_olex2_submission_special_instructions 'No special instructions were received'

loop_
_space_group_symop_operation_xyz
'x, y, z'
'-x, y, -z'
'x+1/2, y+1/2, z+1/2'
'-x+1/2, y+1/2, -z+1/2'
'-x, -y, -z'
'x, -y, z'
'-x+1/2, -y+1/2, -z+1/2'
'x+1/2, -y+1/2, z+1/2'

loop_
_atom_site_label
_atom_site_type_symbol
_atom_site_fract_x
_atom_site_fract_y
_atom_site_fract_z
_atom_site_U_iso_or_equiv
_atom_site_adp_type
_atom_site_occupancy
_atom_site_site_symmetry_order
_atom_site_calc_flag
_atom_site_refinement_flags_posn
_atom_site_refinement_flags_adp
_atom_site_refinement_flags_occupancy
_atom_site_disorder_assembly
_atom_site_disorder_group
C1 C 0.5174(5) 0.4100(6) 0.0380(4) 0.0690(18) Uani 1 1 d . . . . .
C2 C 0.5342(5) 0.3170(6) 0.0755(4) 0.079(2) Uani 1 1 d . . . . .
H2 H 0.5570 0.3161 0.1257 0.095 Uiso 1 1 calc R . . . .
C3 C 0.5173(6) 0.2306(7) 0.0386(4) 0.086(2) Uani 1 1 d . . . . .
H3 H 0.5282 0.1713 0.0636 0.104 Uiso 1 1 calc R . . . .
C4 C 0.5337(6) 0.5000 0.0752(5) 0.066(3) Uani 1 2 d S T P . .
C5 C 0.5631(8) 0.5000 0.1568(5) 0.068(2) Uani 1 2 d S T P . .
C6 C 0.5373(4) 0.7333(4) 0.2774(3) 0.0502(13) Uani 1 1 d . . . . .
H6 H 0.4651 0.7178 0.2571 0.060 Uiso 1 1 calc R . . . .
C7 C 0.6855(10) 0.7315(10) 0.3606(7) 0.063(3) Uiso 0.5 1 d . . . . .
H7 H 0.7393 0.7070 0.3986 0.075 Uiso 0.5 1 calc R . . . .
C8 C 0.6652(11) 0.8274(11) 0.3485(8) 0.069(3) Uiso 0.5 1 d . . . . .
H8 H 0.6983 0.8817 0.3743 0.083 Uiso 0.5 1 calc R . . . .
C10 C 0.1610(6) 1.0000 0.2054(5) 0.071(3) Uani 1 2 d S T P B .
H10 H 0.1709 1.0000 0.2553 0.085 Uiso 1 2 calc RS T P . .
C11 C 0.1938(11) 0.9549(11) 0.1067(8) 0.082(5) Uani 0.5 1 d . U . . .
H11 H 0.2289 0.9280 0.0737 0.098 Uiso 0.5 1 calc R . . A .
C12 C 0.5724(6) 1.0000 0.2766(6) 0.057(2) Uani 1 2 d S T P . .
H12 H 0.6457 1.0000 0.2996 0.069 Uiso 1 2 calc RS T P . .
C13 C 0.5168(4) 0.9127(4) 0.2591(4) 0.0611(17) Uani 1 1 d . . . . .
C14 C 0.4081(5) 0.9127(4) 0.2265(4) 0.0639(17) Uani 1 1 d . . . . .
H14 H 0.3702 0.8538 0.2167 0.077 Uiso 1 1 calc R . . . .
C15 C 0.3565(5) 1.0000 0.2086(5) 0.0514(19) Uani 1 2 d S T P . .
C16 C 0.7040(10) 0.7058(10) 0.2951(7) 0.061(3) Uiso 0.5 1 d . . . . .
H16 H 0.7684 0.6721 0.2976 0.074 Uiso 0.5 1 calc R . . . .
C17 C 0.6863(10) 0.8030(10) 0.2817(7) 0.066(3) Uiso 0.5 1 d . . . . .
H17 H 0.7368 0.8487 0.2742 0.079 Uiso 0.5 1 calc R . . . .
Cd1 Cd 0.59495(4) 0.5000 0.30542(3) 0.0467(2) Uani 1 2 d S T P . .
N1 N 0.6095(4) 0.6666(4) 0.3040(3) 0.0674(17) Uani 1 1 d . . . . .
N2 N 0.5736(4) 0.8229(5) 0.2814(5) 0.091(2) Uani 1 1 d . . . . .
N3 N 0.2420(5) 1.0000 0.1746(4) 0.0521(16) Uani 1 2 d S TU P B .
N4 N 0.0675(4) 1.0000 0.1620(4) 0.0497(15) Uani 1 2 d S T P . .
N5 N 0.7760(6) 0.5000 0.4277(5) 0.072(2) Uani 1 2 d S T P . .
O1 O 0.6592(4) 0.5000 0.1902(4) 0.0635(16) Uani 1 2 d S T P . .
O2 O 0.4853(6) 0.5000 0.1871(4) 0.110(3) Uani 1 2 d S T P . .
O3 O 0.7897(5) 0.5000 0.3669(5) 0.080(2) Uani 1 2 d S T P . .
O4 O 0.6798(5) 0.5000 0.4357(4) 0.082(2) Uani 1 2 d S T P . .
O5 O 0.8509(7) 0.5000 0.4808(5) 0.135(4) Uani 1 2 d S T P . .
C9 C 0.0895(9) 0.9597(9) 0.1013(7) 0.060(3) Uiso 0.5 1 d . . . B 3
H9 H 0.0368 0.9386 0.0613 0.072 Uiso 0.5 1 calc R . . B 3

loop_
_atom_site_aniso_label
_atom_site_aniso_U_11
_atom_site_aniso_U_22
_atom_site_aniso_U_33
_atom_site_aniso_U_23
_atom_site_aniso_U_13
_atom_site_aniso_U_12
C1 0.046(3) 0.105(6) 0.055(4) 0.004(4) 0.011(2) -0.002(3)
C2 0.064(4) 0.102(6) 0.067(4) 0.008(4) 0.007(3) 0.001(4)
C3 0.087(5) 0.089(6) 0.080(5) 0.013(5) 0.013(4) 0.003(4)
C4 0.040(4) 0.095(8) 0.063(6) 0.000 0.014(3) 0.000
C5 0.070(6) 0.091(8) 0.042(5) 0.000 0.014(4) 0.000
C6 0.039(2) 0.040(3) 0.070(4) -0.002(3) 0.010(2) -0.001(2)
C10 0.041(4) 0.120(9) 0.053(5) 0.000 0.011(3) 0.000
C11 0.062(7) 0.115(14) 0.062(7) -0.019(6) 0.004(5) 0.020(7)
C12 0.039(4) 0.050(5) 0.079(6) 0.000 0.009(4) 0.000
C13 0.041(3) 0.045(3) 0.095(5) 0.020(3) 0.013(3) 0.000(2)
C14 0.048(3) 0.045(4) 0.092(5) 0.015(3) 0.004(3) -0.010(2)
C15 0.037(3) 0.057(5) 0.059(5) 0.000 0.010(3) 0.000
Cd1 0.0380(3) 0.0435(4) 0.0558(4) 0.000 0.0058(2) 0.000
N1 0.044(2) 0.051(3) 0.099(5) 0.019(3) 0.002(2) -0.0013(19)
N2 0.040(2) 0.060(4) 0.160(6) 0.050(4) -0.001(3) -0.006(2)
N3 0.036(3) 0.058(4) 0.061(4) 0.000 0.010(3) 0.000
N4 0.035(3) 0.045(4) 0.067(4) 0.000 0.008(3) 0.000
N5 0.053(4) 0.088(6) 0.062(5) 0.000 -0.006(3) 0.000
O1 0.045(3) 0.067(4) 0.073(4) 0.000 0.003(3) 0.000
O2 0.051(4) 0.220(11) 0.060(5) 0.000 0.015(3) 0.000
O3 0.068(4) 0.079(5) 0.087(6) 0.000 0.008(4) 0.000
O4 0.059(4) 0.121(7) 0.062(4) 0.000 0.005(3) 0.000
O5 0.074(5) 0.217(12) 0.090(7) 0.000 -0.027(4) 0.000

loop_
_atom_type_symbol
_atom_type_description
_atom_type_scat_dispersion_real
_atom_type_scat_dispersion_imag
_atom_type_scat_source
C C 0.0033 0.0016 'International Tables Vol C Tables 4.2.6.8 and 6.1.1.4'
H H 0.0000 0.0000 'International Tables Vol C Tables 4.2.6.8 and 6.1.1.4'
Cd Cd -0.8075 1.2024 'International Tables Vol C Tables 4.2.6.8 and 6.1.1.4'
N N 0.0061 0.0033 'International Tables Vol C Tables 4.2.6.8 and 6.1.1.4'
O O 0.0106 0.0060 'International Tables Vol C Tables 4.2.6.8 and 6.1.1.4'

loop_
_geom_angle_atom_site_label_1
_geom_angle_atom_site_label_2
_geom_angle_atom_site_label_3
_geom_angle
_geom_angle_site_symmetry_1
_geom_angle_site_symmetry_3
_geom_angle_publ_flag
C1 C1 C2 118.8(5) 2_655 . ?
C4 C1 C1 119.4(5) . 2_655 ?
C4 C1 C2 121.8(7) . . ?
C1 C2 H2 119.5 . . ?
C3 C2 C1 121.0(8) . . ?
C3 C2 H2 119.5 . . ?
C2 C3 C3 120.2(5) . 2_655 ?
C2 C3 H3 119.9 . . ?
C3 C3 H3 119.9 2_655 . ?
C1 C4 C1 121.2(10) 6_565 . ?
C1 C4 C5 119.3(5) . . ?
C1 C4 C5 119.3(5) 6_565 . ?
O1 C5 C4 119.8(8) . . ?
O1 C5 O2 123.6(9) . . ?
O2 C5 C4 116.5(8) . . ?
N1 C6 H6 122.5 . . ?
N2 C6 H6 122.5 . . ?
N2 C6 N1 115.0(5) . . ?
C8 C7 H7 124.0 . . ?
C8 C7 N1 112.1(11) . . ?
N1 C7 H7 124.0 . . ?
C7 C8 H8 129.7 . . ?
C7 C8 N2 100.6(11) . . ?
N2 C8 H8 129.7 . . ?
N3 C10 H10 122.5 . . ?
N4 C10 H10 122.5 . . ?
N4 C10 N3 115.1(9) . . ?
N3 C11 H11 127.7 . . ?
C9 C11 H11 127.7 . . ?
C9 C11 N3 104.6(12) . . ?
C13 C12 H12 120.7 6_575 . ?
C13 C12 H12 120.7 . . ?
C13 C12 C13 118.7(7) 6_575 . ?
C12 C13 N2 118.1(5) . . ?
C14 C13 C12 120.7(6) . . ?
C14 C13 N2 121.0(5) . . ?
C13 C14 H14 120.5 . . ?
C15 C14 C13 119.0(5) . . ?
C15 C14 H14 120.5 . . ?
C14 C15 C14 121.7(7) . 6_575 ?
C14 C15 N3 119.0(3) . . ?
C14 C15 N3 119.0(3) 6_575 . ?
C17 C16 H16 126.5 . . ?
C17 C16 N1 107.1(11) . . ?
N1 C16 H16 126.5 . . ?
C16 C17 H17 126.3 . . ?
C16 C17 N2 107.5(11) . . ?
N2 C17 H17 126.3 . . ?
N1 Cd1 N1 170.2(3) . 6_565 ?
N1 Cd1 N4 94.85(14) 6_565 7_565 ?
N1 Cd1 N4 94.85(14) . 7_565 ?
N1 Cd1 O1 86.83(16) 6_565 . ?
N1 Cd1 O1 86.83(16) . . ?
N1 Cd1 O2 91.11(13) . . ?
N1 Cd1 O2 91.11(13) 6_565 . ?
N1 Cd1 O3 86.02(11) 6_565 . ?
N1 Cd1 O3 86.02(11) . . ?
N1 Cd1 O4 89.73(14) 6_565 . ?
N1 Cd1 O4 89.73(14) . . ?
N4 Cd1 O1 137.6(2) 7_565 . ?
N4 Cd1 O2 84.1(2) 7_565 . ?
N4 Cd1 O3 137.4(3) 7_565 . ?
N4 Cd1 O4 85.9(2) 7_565 . ?
O2 Cd1 O1 53.5(2) . . ?
O2 Cd1 O3 138.5(3) . . ?
O2 Cd1 O4 170.0(2) . . ?
O3 Cd1 O1 85.0(2) . . ?
O4 Cd1 O1 136.5(2) . . ?
O4 Cd1 O3 51.5(3) . . ?
C6 N1 C7 97.9(7) . . ?
C6 N1 C16 103.9(7) . . ?
C6 N1 Cd1 130.3(4) . . ?
C7 N1 Cd1 127.0(6) . . ?
C16 N1 C7 56.0(7) . . ?
C16 N1 Cd1 117.9(7) . . ?
C6 N2 C8 106.2(7) . . ?
C6 N2 C13 129.6(5) . . ?
C6 N2 C17 99.3(7) . . ?
C13 N2 C8 116.6(8) . . ?
C13 N2 C17 125.8(7) . . ?
C17 N2 C8 56.5(8) . . ?
C10 N3 C11 101.3(8) . . ?
C10 N3 C11 101.3(8) . 6_575 ?
C10 N3 C15 128.3(8) . . ?
C11 N3 C11 50.8(13) . 6_575 ?
C11 N3 C15 124.7(8) 6_575 . ?
C11 N3 C15 124.7(8) . . ?
C10 N4 Cd1 125.7(6) . 7_565 ?
C10 N4 C9 101.4(7) . 6_575 ?
C10 N4 C9 101.4(7) . . ?
C9 N4 Cd1 127.6(6) 6_575 7_565 ?
C9 N4 Cd1 127.6(6) . 7_565 ?
C9 N4 C9 47.1(10) . 6_575 ?
O3 N5 O4 118.8(7) . . ?
O5 N5 O3 122.2(10) . . ?
O5 N5 O4 119.0(10) . . ?
C5 O1 Cd1 87.6(5) . . ?
C5 O2 Cd1 95.2(6) . . ?
N5 O3 Cd1 95.3(5) . . ?
N5 O4 Cd1 94.4(6) . . ?
C11 C9 C11 44.5(13) . 6_575 ?
C11 C9 N4 111.5(11) . . ?
C11 C9 H9 124.3 . . ?
C11 C9 H9 129.7 6_575 . ?
N4 C9 C11 89.6(9) . 6_575 ?
N4 C9 H9 124.3 . . ?

loop_
_geom_bond_atom_site_label_1
_geom_bond_atom_site_label_2
_geom_bond_distance
_geom_bond_site_symmetry_2
_geom_bond_publ_flag
C1 C1 1.410(14) 2_655 ?
C1 C2 1.443(11) . ?
C1 C4 1.405(9) . ?
C2 H2 0.9300 . ?
C2 C3 1.359(11) . ?
C3 C3 1.430(16) 2_655 ?
C3 H3 0.9300 . ?
C4 C1 1.404(9) 6_565 ?
C4 C5 1.509(13) . ?
C5 O1 1.234(10) . ?
C5 O2 1.262(12) . ?
C6 H6 0.9300 . ?
C6 N1 1.302(7) . ?
C6 N2 1.299(8) . ?
C7 H7 0.9300 . ?
C7 C8 1.338(19) . ?
C7 N1 1.540(14) . ?
C8 H8 0.9300 . ?
C8 N2 1.507(15) . ?
C10 H10 0.9300 . ?
C10 N3 1.305(11) . ?
C10 N4 1.273(10) . ?
C11 H11 0.9300 . ?
C11 N3 1.430(15) . ?
C11 C9 1.308(18) . ?
C12 H12 0.9300 . ?
C12 C13 1.380(7) . ?
C12 C13 1.380(7) 6_575 ?
C13 C14 1.372(8) . ?
C13 N2 1.430(8) . ?
C14 H14 0.9300 . ?
C14 C15 1.359(7) . ?
C15 C14 1.359(7) 6_575 ?
C15 N3 1.444(9) . ?
C16 H16 0.9300 . ?
C16 C17 1.354(18) . ?
C16 N1 1.363(13) . ?
C17 H17 0.9300 . ?
C17 N2 1.457(13) . ?
Cd1 N1 2.274(6) 6_565 ?
Cd1 N1 2.274(6) . ?
Cd1 N4 2.299(6) 7_565 ?
Cd1 O1 2.525(7) . ?
Cd1 O2 2.347(8) . ?
Cd1 O3 2.470(7) . ?
Cd1 O4 2.457(7) . ?
N3 C11 1.430(15) 6_575 ?
N4 Cd1 2.299(6) 7_565 ?
N4 C9 1.371(14) . ?
N4 C9 1.371(14) 6_575 ?
N5 O3 1.215(11) . ?
N5 O4 1.270(11) . ?
N5 O5 1.209(10) . ?
C9 C11 1.748(17) 6_575 ?
C9 H9 0.9300 . ?
